data_7718789
loop_
_publ_author_name
'Pavard, Paul-Alexis'
'Pugliese, Eva'
'Coutancier, Damien'
'Albin, Val&#xe9;rie'
'Casaretto, Nicolas'
'Bourcier, Sophie'
'Lair, Virginie'
'Ringuede, Armelle'
'Auffrant, Audrey'
'Schneider, Nathanaelle'

_publ_section_title
;
 Relationship between molecular structures and thermogravimetric
 properties of gallium-amidinate based compounds.
;
_journal_issue 24
_journal_name_full 'Dalton transactions (Cambridge, England : 2003)'
_journal_page_first 9770
_journal_page_last 9777
_journal_paper_doi 10.1039/d5dt00944h
_journal_volume 54
_journal_year 2025
_chemical_formula_moiety 'C8 H17 Cl2 Ga N2'
_chemical_formula_sum 'C8 H17 Cl2 Ga N2'
_chemical_formula_weight 281.85
_space_group_crystal_system triclinic
_space_group_IT_number 2
_space_group_name_Hall '-P 1'
_space_group_name_H-M_alt 'P -1'
_atom_sites_solution_hydrogens geom
_atom_sites_solution_primary dual
_audit_creation_date 2025-04-14
_audit_creation_method
;
Olex2 1.5
(compiled 2025.03.04 svn.red2d20d0 for OlexSys, GUI svn.r7188)
;
_audit_update_record
;
2025-04-15 deposited with the CCDC.	2025-05-26 downloaded from the CCDC.
;
_cell_angle_alpha 94.218(4)
_cell_angle_beta 90.509(3)
_cell_angle_gamma 102.564(4)
_cell_formula_units_Z 2
_cell_length_a 7.6891(8)
_cell_length_b 8.1001(9)
_cell_length_c 10.6545(11)
_cell_measurement_reflns_used 5704
_cell_measurement_temperature 150.01
_cell_measurement_theta_max 26.700
_cell_measurement_theta_min 2.584
_cell_volume 645.73(12)
_computing_cell_refinement 'SAINT V8.38A (Bruker, 2018)'
_computing_data_reduction 'SAINT V8.38A (Bruker, 2018)'
_computing_molecular_graphics 'Olex2 1.5 (Dolomanov et al., 2009)'
_computing_publication_material 'Olex2 1.5 (Dolomanov et al., 2009)'
_computing_structure_refinement 'SHELXL 2018/3 (Sheldrick, 2015)'
_computing_structure_solution 'SHELXT  (Sheldrick, 2015)'
_diffrn_ambient_temperature 150.01
_diffrn_measured_fraction_theta_full 0.997
_diffrn_measured_fraction_theta_max 0.994
_diffrn_measurement_device_type 'Bruker APEX-II CCD'
_diffrn_measurement_method '\f and \w scans'
_diffrn_radiation_type MoK\a
_diffrn_radiation_wavelength 0.71073
_diffrn_reflns_av_unetI/netI 0.0372
_diffrn_reflns_Laue_measured_fraction_full 0.997
_diffrn_reflns_Laue_measured_fraction_max 0.994
_diffrn_reflns_limit_h_max 10
_diffrn_reflns_limit_h_min -10
_diffrn_reflns_limit_k_max 10
_diffrn_reflns_limit_k_min -10
_diffrn_reflns_limit_l_max 14
_diffrn_reflns_limit_l_min 0
_diffrn_reflns_number 3336
_diffrn_reflns_point_group_measured_fraction_full 0.997
_diffrn_reflns_point_group_measured_fraction_max 0.994
_diffrn_reflns_theta_full 25.242
_diffrn_reflns_theta_max 28.733
_diffrn_reflns_theta_min 1.917
_diffrn_source_current 31.0
_diffrn_source_power 1.705
_diffrn_source_voltage 55.0
_diffrn_standards_number 0
_exptl_absorpt_coefficient_mu 2.508
_exptl_absorpt_correction_T_max 0.7458
_exptl_absorpt_correction_T_min 0.4739
_exptl_absorpt_correction_type multi-scan
_exptl_absorpt_process_details
;
SADABS-2016/2 (Bruker,2016/2) was used for absorption correction.
wR2(int) was 0.0885 before and 0.0548 after correction.
The Ratio of minimum to maximum transmission is 0.6354.
The \l/2 correction factor is Not present.
;
_exptl_crystal_colour colourless
_exptl_crystal_colour_primary colourless
_exptl_crystal_density_diffrn 1.450
_exptl_crystal_description block
_exptl_crystal_F_000 288
_exptl_crystal_size_max 0.6
_exptl_crystal_size_mid 0.36
_exptl_crystal_size_min 0.3
_refine_diff_density_max 0.750
_refine_diff_density_min -0.536
_refine_diff_density_rms 0.098
_refine_ls_extinction_method none
_refine_ls_goodness_of_fit_ref 1.081
_refine_ls_hydrogen_treatment constr
_refine_ls_matrix_type full
_refine_ls_number_parameters 124
_refine_ls_number_reflns 3336
_refine_ls_number_restraints 0
_refine_ls_restrained_S_all 1.081
_refine_ls_R_factor_all 0.0493
_refine_ls_R_factor_gt 0.0384
_refine_ls_shift/su_max 0.001
_refine_ls_shift/su_mean 0.000
_refine_ls_structure_factor_coef Fsqd
_refine_ls_weighting_details 'w=1/[\s^2^(Fo^2^)+(0.0373P)^2^+1.1280P] where P=(Fo^2^+2Fc^2^)/3'
_refine_ls_weighting_scheme calc
_refine_ls_wR_factor_gt 0.0982
_refine_ls_wR_factor_ref 0.1031
_reflns_Friedel_coverage 0.000
_reflns_number_gt 2854
_reflns_number_total 3336
_reflns_threshold_expression 'I > 2\s(I)'
_cod_data_source_file d5dt00944h2.cif
_cod_data_source_block L2GaCl2
_cod_depositor_comments 'Adding full bibliography for 7718786--7718794.cif.'
_cod_database_code 7718789
_shelx_shelxl_version_number 2018/3
_shelx_space_group_comment
;
The symmetry employed for this shelxl refinement is uniquely defined
by the following loop, which should always be used as a source of
symmetry information in preference to the above space-group names.
They are only intended as comments.
;
_shelx_estimated_absorpt_t_max 0.520
_shelx_estimated_absorpt_t_min 0.315
_olex2_refinement_description
;
1. Twinned data refinement
 Scales: 0.90263
 0.09737
2.a Ternary CH refined with riding coordinates:
 C1(H1), C5(H5)
2.b Idealised Me refined as rotating group:
 C2(H2A,H2B,H2C), C3(H3A,H3B,H3C), C6(H6A,H6B,H6C), C7(H7A,H7B,H7C), C8(H8A,
 H8B,H8C)
;
_olex2_submission_special_instructions 'No special instructions were received'

loop_
_space_group_symop_operation_xyz
'x, y, z'
'-x, -y, -z'

loop_
_atom_site_label
_atom_site_type_symbol
_atom_site_fract_x
_atom_site_fract_y
_atom_site_fract_z
_atom_site_U_iso_or_equiv
_atom_site_adp_type
_atom_site_occupancy
_atom_site_site_symmetry_order
_atom_site_calc_flag
_atom_site_refinement_flags_posn
_atom_site_refinement_flags_adp
_atom_site_refinement_flags_occupancy
_atom_site_disorder_assembly
_atom_site_disorder_group
Ga1 Ga 0.27457(4) 0.64212(4) 0.25332(3) 0.02428(11) Uani 1 1 d . . . . .
Cl1 Cl 0.16485(14) 0.73782(13) 0.09506(9) 0.0451(2) Uani 1 1 d . . . . .
Cl2 Cl 0.13109(12) 0.68096(14) 0.42111(9) 0.0422(2) Uani 1 1 d . . . . .
N1 N 0.3546(3) 0.4315(3) 0.2228(3) 0.0255(5) Uani 1 1 d . . . . .
N2 N 0.5315(3) 0.6766(3) 0.2749(2) 0.0234(5) Uani 1 1 d . . . . .
C1 C 0.2914(4) 0.2556(4) 0.1746(3) 0.0275(6) Uani 1 1 d . . . . .
H1 H 0.359038 0.183930 0.219001 0.033 Uiso 1 1 calc R U . . .
C2 C 0.3198(6) 0.2315(6) 0.0339(4) 0.0470(10) Uani 1 1 d . . . . .
H2A H 0.258336 0.304810 -0.010659 0.071 Uiso 1 1 calc R U . . .
H2B H 0.271695 0.112751 0.004166 0.071 Uiso 1 1 calc R U . . .
H2C H 0.447556 0.261369 0.017489 0.071 Uiso 1 1 calc R U . . .
C3 C 0.0959(5) 0.2012(5) 0.2043(3) 0.0347(7) Uani 1 1 d . . . . .
H3A H 0.080019 0.224756 0.294523 0.052 Uiso 1 1 calc R U . . .
H3B H 0.054671 0.079355 0.181563 0.052 Uiso 1 1 calc R U . . .
H3C H 0.026598 0.264195 0.156115 0.052 Uiso 1 1 calc R U . . .
C4 C 0.5229(4) 0.5130(4) 0.2482(3) 0.0229(6) Uani 1 1 d . . . . .
C5 C 0.6823(4) 0.8028(4) 0.3302(3) 0.0251(6) Uani 1 1 d . . . . .
H5 H 0.793905 0.784727 0.289262 0.030 Uiso 1 1 calc R U . . .
C6 C 0.6992(5) 0.7869(5) 0.4712(3) 0.0389(8) Uani 1 1 d . . . . .
H6A H 0.588652 0.800328 0.511644 0.058 Uiso 1 1 calc R U . . .
H6B H 0.798853 0.875089 0.507172 0.058 Uiso 1 1 calc R U . . .
H6C H 0.721122 0.674885 0.485538 0.058 Uiso 1 1 calc R U . . .
C7 C 0.6543(5) 0.9768(4) 0.3034(3) 0.0329(7) Uani 1 1 d . . . . .
H7A H 0.651733 0.985899 0.212188 0.049 Uiso 1 1 calc R U . . .
H7B H 0.752152 1.064340 0.342351 0.049 Uiso 1 1 calc R U . . .
H7C H 0.540982 0.992449 0.338236 0.049 Uiso 1 1 calc R U . . .
C8 C 0.6795(4) 0.4316(4) 0.2470(3) 0.0308(7) Uani 1 1 d . . . . .
H8A H 0.788342 0.516972 0.234659 0.046 Uiso 1 1 calc R U . . .
H8B H 0.663826 0.341983 0.178244 0.046 Uiso 1 1 calc R U . . .
H8C H 0.688958 0.382251 0.327429 0.046 Uiso 1 1 calc R U . . .

loop_
_atom_site_aniso_label
_atom_site_aniso_U_11
_atom_site_aniso_U_22
_atom_site_aniso_U_33
_atom_site_aniso_U_23
_atom_site_aniso_U_13
_atom_site_aniso_U_12
Ga1 0.01954(17) 0.02662(19) 0.02795(19) -0.00073(13) -0.00294(12) 0.00888(12)
Cl1 0.0482(5) 0.0524(6) 0.0412(5) 0.0072(4) -0.0140(4) 0.0248(4)
Cl2 0.0290(4) 0.0595(6) 0.0376(5) -0.0069(4) 0.0059(3) 0.0123(4)
N1 0.0233(12) 0.0224(13) 0.0315(14) 0.0018(10) -0.0022(10) 0.0065(10)
N2 0.0189(11) 0.0235(12) 0.0291(13) 0.0017(10) -0.0013(10) 0.0073(10)
C1 0.0286(15) 0.0237(15) 0.0292(16) 0.0005(12) -0.0029(13) 0.0037(12)
C2 0.049(2) 0.050(2) 0.0345(19) -0.0095(17) 0.0062(17) -0.0006(19)
C3 0.0313(17) 0.0345(18) 0.0356(18) -0.0001(14) -0.0030(14) 0.0021(14)
C4 0.0233(14) 0.0268(15) 0.0202(13) 0.0021(11) -0.0012(11) 0.0090(12)
C5 0.0208(13) 0.0260(15) 0.0283(15) -0.0036(12) -0.0002(12) 0.0068(11)
C6 0.043(2) 0.045(2) 0.0301(17) -0.0020(15) -0.0081(15) 0.0133(17)
C7 0.0346(17) 0.0237(16) 0.0391(18) -0.0034(13) -0.0015(14) 0.0052(13)
C8 0.0255(15) 0.0290(16) 0.0401(18) -0.0005(14) -0.0023(13) 0.0118(13)

loop_
_atom_type_symbol
_atom_type_description
_atom_type_scat_dispersion_real
_atom_type_scat_dispersion_imag
_atom_type_scat_source
C C 0.0033 0.0016 'International Tables Vol C Tables 4.2.6.8 and 6.1.1.4'
H H 0.0000 0.0000 'International Tables Vol C Tables 4.2.6.8 and 6.1.1.4'
Cl Cl 0.1484 0.1585 'International Tables Vol C Tables 4.2.6.8 and 6.1.1.4'
Ga Ga 0.2307 1.6083 'International Tables Vol C Tables 4.2.6.8 and 6.1.1.4'
N N 0.0061 0.0033 'International Tables Vol C Tables 4.2.6.8 and 6.1.1.4'

loop_
_geom_angle_atom_site_label_1
_geom_angle_atom_site_label_2
_geom_angle_atom_site_label_3
_geom_angle
_geom_angle_site_symmetry_1
_geom_angle_site_symmetry_3
_geom_angle_publ_flag
Cl1 Ga1 Cl2 111.12(4) . . ?
Cl1 Ga1 C4 125.38(8) . . ?
Cl2 Ga1 C4 123.49(8) . . ?
N1 Ga1 Cl1 117.05(9) . . ?
N1 Ga1 Cl2 119.10(9) . . ?
N1 Ga1 N2 68.22(11) . . ?
N1 Ga1 C4 34.30(10) . . ?
N2 Ga1 Cl1 119.70(8) . . ?
N2 Ga1 Cl2 115.86(8) . . ?
N2 Ga1 C4 33.92(10) . . ?
C1 N1 Ga1 141.5(2) . . ?
C4 N1 Ga1 90.56(19) . . ?
C4 N1 C1 127.4(3) . . ?
C4 N2 Ga1 90.91(18) . . ?
C4 N2 C5 127.4(3) . . ?
C5 N2 Ga1 139.7(2) . . ?
N1 C1 H1 108.6 . . ?
N1 C1 C2 111.7(3) . . ?
N1 C1 C3 108.4(3) . . ?
C2 C1 H1 108.6 . . ?
C3 C1 H1 108.6 . . ?
C3 C1 C2 111.0(3) . . ?
C1 C2 H2A 109.5 . . ?
C1 C2 H2B 109.5 . . ?
C1 C2 H2C 109.5 . . ?
H2A C2 H2B 109.5 . . ?
H2A C2 H2C 109.5 . . ?
H2B C2 H2C 109.5 . . ?
C1 C3 H3A 109.5 . . ?
C1 C3 H3B 109.5 . . ?
C1 C3 H3C 109.5 . . ?
H3A C3 H3B 109.5 . . ?
H3A C3 H3C 109.5 . . ?
H3B C3 H3C 109.5 . . ?
N1 C4 Ga1 55.14(15) . . ?
N1 C4 C8 125.0(3) . . ?
N2 C4 Ga1 55.17(15) . . ?
N2 C4 N1 110.3(3) . . ?
N2 C4 C8 124.7(3) . . ?
C8 C4 Ga1 179.2(2) . . ?
N2 C5 H5 109.0 . . ?
N2 C5 C6 110.7(3) . . ?
N2 C5 C7 107.9(3) . . ?
C6 C5 H5 109.0 . . ?
C7 C5 H5 109.0 . . ?
C7 C5 C6 111.3(3) . . ?
C5 C6 H6A 109.5 . . ?
C5 C6 H6B 109.5 . . ?
C5 C6 H6C 109.5 . . ?
H6A C6 H6B 109.5 . . ?
H6A C6 H6C 109.5 . . ?
H6B C6 H6C 109.5 . . ?
C5 C7 H7A 109.5 . . ?
C5 C7 H7B 109.5 . . ?
C5 C7 H7C 109.5 . . ?
H7A C7 H7B 109.5 . . ?
H7A C7 H7C 109.5 . . ?
H7B C7 H7C 109.5 . . ?
C4 C8 H8A 109.5 . . ?
C4 C8 H8B 109.5 . . ?
C4 C8 H8C 109.5 . . ?
H8A C8 H8B 109.5 . . ?
H8A C8 H8C 109.5 . . ?
H8B C8 H8C 109.5 . . ?

loop_
_geom_bond_atom_site_label_1
_geom_bond_atom_site_label_2
_geom_bond_distance
_geom_bond_site_symmetry_2
_geom_bond_publ_flag
Ga1 Cl1 2.1465(9) . ?
Ga1 Cl2 2.1484(9) . ?
Ga1 N1 1.943(3) . ?
Ga1 N2 1.943(2) . ?
Ga1 C4 2.367(3) . ?
N1 C1 1.455(4) . ?
N1 C4 1.334(4) . ?
N2 C4 1.321(4) . ?
N2 C5 1.456(4) . ?
C1 H1 1.0000 . ?
C1 C2 1.521(5) . ?
C1 C3 1.515(5) . ?
C2 H2A 0.9800 . ?
C2 H2B 0.9800 . ?
C2 H2C 0.9800 . ?
C3 H3A 0.9800 . ?
C3 H3B 0.9800 . ?
C3 H3C 0.9800 . ?
C4 C8 1.493(4) . ?
C5 H5 1.0000 . ?
C5 C6 1.525(5) . ?
C5 C7 1.518(4) . ?
C6 H6A 0.9800 . ?
C6 H6B 0.9800 . ?
C6 H6C 0.9800 . ?
C7 H7A 0.9800 . ?
C7 H7B 0.9800 . ?
C7 H7C 0.9800 . ?
C8 H8A 0.9800 . ?
C8 H8B 0.9800 . ?
C8 H8C 0.9800 . ?

loop_
_geom_torsion_atom_site_label_1
_geom_torsion_atom_site_label_2
_geom_torsion_atom_site_label_3
_geom_torsion_atom_site_label_4
_geom_torsion
_geom_torsion_site_symmetry_1
_geom_torsion_site_symmetry_2
_geom_torsion_site_symmetry_3
_geom_torsion_site_symmetry_4
_geom_torsion_publ_flag
Ga1 N1 C1 C2 90.7(4) . . . . ?
Ga1 N1 C1 C3 -31.8(5) . . . . ?
Ga1 N1 C4 N2 -0.9(2) . . . . ?
Ga1 N1 C4 C8 179.0(3) . . . . ?
Ga1 N2 C4 N1 0.9(2) . . . . ?
Ga1 N2 C4 C8 -179.0(3) . . . . ?
Ga1 N2 C5 C6 82.3(4) . . . . ?
Ga1 N2 C5 C7 -39.7(4) . . . . ?
C1 N1 C4 Ga1 172.8(4) . . . . ?
C1 N1 C4 N2 171.9(3) . . . . ?
C1 N1 C4 C8 -8.2(5) . . . . ?
C4 N1 C1 C2 -77.6(4) . . . . ?
C4 N1 C1 C3 159.8(3) . . . . ?
C4 N2 C5 C6 -76.5(4) . . . . ?
C4 N2 C5 C7 161.4(3) . . . . ?
C5 N2 C4 Ga1 166.5(3) . . . . ?
C5 N2 C4 N1 167.4(3) . . . . ?
C5 N2 C4 C8 -12.5(5) . . . . ?

loop_
_twin_individual_id
_twin_individual_mass_fraction_refined
1 0.90263
2 0.09737
